data_4308415
loop_
_publ_author_name
'Beloso, Inmaculada'
'Castro, Jes\'us'
'Garc\'ia-V\'azquez, Jos\'e A.'
'P\'erez-Lourido, Paulo'
'Romero, Jaime'
'Sousa, Antonio'

_publ_section_title
;
 Electrochemical Synthesis and Structural Characterization of Silver(I)
 Complexes ofN-2-Pyridyl Sulfonamide Ligands with Different Nuclearity:
 Influence of the Steric Hindrance at the Pyridine Ring and the Sulfonamide
 Group on the Structure of the Complexes
;
_journal_coden_ASTM INOCAJ
_journal_issue 2
_journal_name_full 'Inorganic Chemistry'
_journal_page_first 336
_journal_page_last 351
_journal_paper_doi 10.1021/ic0490268
_journal_volume 44
_journal_year 2005
_chemical_formula_sum 'C60 H68 Ag4 N8 O8 S4'
_chemical_formula_weight 1588.94
_chemical_name_common
;
Tetrakis((N-(6-methyl-2-pyridyl-kappaN)-(2,4,6-
trimethylphenyl)sulfonamido-kappaN)silver(i))
;
_chemical_name_systematic
;
Tetrakis[[N-(6-methyl-2-pyridyl-\kN)-
(2,4,6-trimethylphenyl)sulfonamido-\kN]silver(I)]
;
_space_group_IT_number 88
_symmetry_cell_setting tetragonal
_symmetry_space_group_name_Hall 'I 4bw -1bw'
_symmetry_space_group_name_H-M 'I 41/a :1'
_atom_sites_solution_hydrogens geom
_atom_sites_solution_primary direct
_atom_sites_solution_secondary difmap
_audit_creation_method SHELXL-97
_cell_angle_alpha 90.00
_cell_angle_beta 90.00
_cell_angle_gamma 90.00
_cell_formula_units_Z 4
_cell_length_a 15.6997(13)
_cell_length_b 15.6997(13)
_cell_length_c 25.219(3)
_cell_measurement_temperature 293(2)
_cell_volume 6216.0(10)
_computing_cell_refinement 'Bruker SMART'
_computing_data_collection 'Bruker SMART'
_computing_data_reduction 'Bruker SHELXTL'
_computing_structure_refinement 'SHELXL-97 (Sheldrick, 1997)'
_computing_structure_solution 'SHELXS-97 (Sheldrick, 1990)'
_diffrn_ambient_temperature 293(2)
_diffrn_measured_fraction_theta_full 0.989
_diffrn_measured_fraction_theta_max 0.977
_diffrn_measurement_device_type 'CCD area detector'
_diffrn_measurement_method 'phi and omega scans'
_diffrn_radiation_monochromator graphite
_diffrn_radiation_source 'sealed tube'
_diffrn_radiation_type MoK\a
_diffrn_radiation_wavelength 0.71073
_diffrn_reflns_av_R_equivalents 0.1212
_diffrn_reflns_av_sigmaI/netI 0.2416
_diffrn_reflns_limit_h_max 18
_diffrn_reflns_limit_h_min -20
_diffrn_reflns_limit_k_max 20
_diffrn_reflns_limit_k_min -14
_diffrn_reflns_limit_l_max 30
_diffrn_reflns_limit_l_min -33
_diffrn_reflns_number 16429
_diffrn_reflns_theta_full 26.00
_diffrn_reflns_theta_max 28.03
_diffrn_reflns_theta_min 1.53
_exptl_absorpt_coefficient_mu 1.436
_exptl_absorpt_correction_T_max 0.917
_exptl_absorpt_correction_T_min 0.818
_exptl_absorpt_correction_type multi-scan
_exptl_crystal_colour COLOURLESS
_exptl_crystal_density_diffrn 1.698
_exptl_crystal_density_method 'not measured'
_exptl_crystal_description prism
_exptl_crystal_F_000 3200
_exptl_crystal_size_max 0.14
_exptl_crystal_size_mid 0.14
_exptl_crystal_size_min 0.06
_refine_diff_density_max 0.455
_refine_diff_density_min -0.439
_refine_diff_density_rms 0.092
_refine_ls_abs_structure_details 'Flack H D (1983), Acta Cryst. A39, 876-881'
_refine_ls_abs_structure_Flack 10(10)
_refine_ls_extinction_method none
_refine_ls_goodness_of_fit_ref 0.730
_refine_ls_hydrogen_treatment mixed
_refine_ls_matrix_type full
_refine_ls_number_parameters 195
_refine_ls_number_reflns 3684
_refine_ls_number_restraints 0
_refine_ls_restrained_S_all 0.730
_refine_ls_R_factor_all 0.1991
_refine_ls_R_factor_gt 0.0407
_refine_ls_shift/su_max 0.005
_refine_ls_shift/su_mean 0.001
_refine_ls_structure_factor_coef Fsqd
_refine_ls_weighting_details 'calc w==1/[\s^2^(Fo^2^)+(0.0000P)^2^+0.0000P] where P==(Fo^2^+2Fc^2^)/3'
_refine_ls_weighting_scheme calc
_refine_ls_wR_factor_gt 0.0463
_refine_ls_wR_factor_ref 0.0642
_reflns_number_gt 1353
_reflns_number_total 3684
_reflns_threshold_expression >2sigma(I)
_cod_data_source_file ic0490268si20041020_121403_6.cif
_cod_data_source_block (3a)
_cod_depositor_comments
;
The following automatic conversions were performed:
'_symmetry_cell_setting' value 'Tetragonal' changed to 'tetragonal'
according to '/home/saulius/struct/CIF-dictionaries/cif_core.dic'
dictionary named 'cif_core.dic' version 2.4.1 from 2010-06-29.

Automatic conversion script
Id: cif_fix_enum 1527 2010-12-29 10:47:43Z saulius 
;
_cod_original_cell_volume 6216.0(11)
_cod_original_sg_symbol_Hall 'I 4bw -1bw '
_cod_original_sg_symbol_H-M 'I 41/a'
_cod_database_code 4308415

loop_
_symmetry_equiv_pos_as_xyz
'x, y, z'
'-x, -y+1/2, -z+1/4'
'-y, x+1/2, z+1/4'
'-x, -y, z'
'y, -x+1/2, z+1/4'
'y, -x, -z'
'-y, x, -z'
'x, y+1/2, -z+1/4'
'x+1/2, y+1/2, z+1/2'
'-x+1/2, -y+1, -z+3/4'
'-y+1/2, x+1, z+3/4'
'-x+1/2, -y+1/2, z+1/2'
'y+1/2, -x+1, z+3/4'
'y+1/2, -x+1/2, -z+1/2'
'-y+1/2, x+1/2, -z+1/2'
'x+1/2, y+1, -z+3/4'

loop_
_atom_site_label
_atom_site_type_symbol
_atom_site_fract_x
_atom_site_fract_y
_atom_site_fract_z
_atom_site_U_iso_or_equiv
_atom_site_adp_type
_atom_site_occupancy
_atom_site_symmetry_multiplicity
_atom_site_calc_flag
_atom_site_refinement_flags
_atom_site_disorder_assembly
_atom_site_disorder_group
Ag Ag 0.62876(3) 0.99310(3) 0.756809(15) 0.04695(15) Uani 1 1 d . . .
S S 0.74341(10) 0.97433(10) 0.65915(6) 0.0446(4) Uani 1 1 d . . .
O1 O 0.7456(2) 1.0385(2) 0.61872(14) 0.0514(11) Uani 1 1 d . . .
O2 O 0.7842(2) 0.9954(2) 0.70836(14) 0.0557(11) Uani 1 1 d . . .
N1 N 0.5182(3) 0.8852(3) 0.65998(15) 0.0349(12) Uani 1 1 d . . .
N2 N 0.6474(3) 0.9491(2) 0.67716(15) 0.0345(12) Uani 1 1 d . . .
C1 C 0.4579(4) 0.8546(3) 0.6271(2) 0.0376(15) Uani 1 1 d . . .
C2 C 0.4649(4) 0.8600(3) 0.5727(2) 0.0474(17) Uani 1 1 d . . .
H2 H 0.4227 0.8381 0.5507 0.057 Uiso 1 1 calc R . .
C3 C 0.5360(4) 0.8987(3) 0.5519(2) 0.0478(17) Uani 1 1 d . . .
H3 H 0.5418 0.9041 0.5154 0.057 Uiso 1 1 calc R . .
C4 C 0.5985(3) 0.9293(3) 0.5847(2) 0.0419(16) Uani 1 1 d . . .
H4 H 0.6466 0.9553 0.5705 0.050 Uiso 1 1 calc R . .
C5 C 0.5894(4) 0.9212(3) 0.6399(2) 0.0368(15) Uani 1 1 d . . .
C6 C 0.3829(3) 0.8123(3) 0.6515(2) 0.0567(18) Uani 1 1 d . . .
H6A H 0.4005 0.7600 0.6679 0.085 Uiso 1 1 calc R . .
H6B H 0.3414 0.8003 0.6246 0.085 Uiso 1 1 calc R . .
H6C H 0.3584 0.8492 0.6778 0.085 Uiso 1 1 calc R . .
C7 C 0.7952(3) 0.8809(3) 0.6335(2) 0.0416(15) Uani 1 1 d . . .
C8 C 0.7970(3) 0.8075(4) 0.6645(2) 0.0465(16) Uani 1 1 d . . .
C9 C 0.8409(4) 0.7361(4) 0.6458(3) 0.0579(18) Uani 1 1 d . . .
H9 H 0.8415 0.6870 0.6664 0.069 Uiso 1 1 calc R . .
C10 C 0.8830(4) 0.7359(4) 0.5981(3) 0.058(2) Uani 1 1 d . . .
C11 C 0.8804(4) 0.8091(4) 0.5688(2) 0.0600(19) Uani 1 1 d . . .
H11 H 0.9083 0.8094 0.5362 0.072 Uiso 1 1 calc R . .
C12 C 0.8387(4) 0.8829(4) 0.5844(2) 0.0475(17) Uani 1 1 d . . .
C13 C 0.8449(4) 0.9575(4) 0.5478(2) 0.092(2) Uani 1 1 d . . .
H13A H 0.8646 0.9388 0.5137 0.139 Uiso 1 1 calc R . .
H13B H 0.8842 0.9983 0.5621 0.139 Uiso 1 1 calc R . .
H13C H 0.7898 0.9834 0.5441 0.139 Uiso 1 1 calc R . .
C14 C 0.7547(4) 0.7988(3) 0.7184(2) 0.0660(19) Uani 1 1 d . . .
H14A H 0.7722 0.8451 0.7407 0.099 Uiso 1 1 calc R . .
H14B H 0.7714 0.7458 0.7343 0.099 Uiso 1 1 calc R . .
H14C H 0.6940 0.8000 0.7142 0.099 Uiso 1 1 calc R . .
C15 C 0.9305(4) 0.6578(4) 0.5792(3) 0.091(2) Uani 1 1 d . . .
H15A H 0.9178 0.6106 0.6021 0.136 Uiso 1 1 calc R . .
H15B H 0.9906 0.6688 0.5798 0.136 Uiso 1 1 calc R . .
H15C H 0.9131 0.6444 0.5436 0.136 Uiso 1 1 calc R . .

loop_
_atom_site_aniso_label
_atom_site_aniso_U_11
_atom_site_aniso_U_22
_atom_site_aniso_U_33
_atom_site_aniso_U_23
_atom_site_aniso_U_13
_atom_site_aniso_U_12
Ag 0.0595(4) 0.0476(3) 0.0337(2) -0.0056(2) -0.0008(2) 0.0001(3)
S 0.0502(11) 0.0454(11) 0.0383(10) -0.0010(8) -0.0023(8) -0.0022(9)
O1 0.063(3) 0.042(3) 0.049(3) 0.010(2) 0.008(2) -0.003(2)
O2 0.058(3) 0.073(3) 0.036(3) -0.007(2) -0.010(2) -0.008(2)
N1 0.035(3) 0.035(3) 0.034(3) -0.004(2) -0.003(2) 0.007(3)
N2 0.037(3) 0.037(3) 0.030(3) -0.001(2) -0.005(2) -0.002(2)
C1 0.044(4) 0.029(4) 0.040(4) 0.006(3) -0.001(3) 0.005(3)
C2 0.058(5) 0.037(4) 0.047(4) -0.004(3) -0.013(3) 0.000(4)
C3 0.072(5) 0.045(4) 0.026(4) -0.005(3) -0.011(3) 0.000(4)
C4 0.053(4) 0.041(4) 0.032(4) -0.001(3) 0.001(3) -0.002(3)
C5 0.048(4) 0.027(4) 0.036(4) 0.004(3) 0.006(3) 0.012(3)
C6 0.060(5) 0.046(4) 0.064(5) -0.005(4) -0.008(4) 0.008(4)
C7 0.038(4) 0.037(4) 0.050(4) -0.002(3) -0.006(3) 0.001(3)
C8 0.036(4) 0.054(5) 0.050(4) 0.003(4) -0.005(3) -0.006(4)
C9 0.046(5) 0.047(5) 0.080(6) 0.007(4) -0.005(4) 0.000(4)
C10 0.037(4) 0.057(5) 0.081(6) -0.017(5) 0.002(4) -0.008(4)
C11 0.050(5) 0.067(5) 0.063(5) -0.012(4) 0.010(4) -0.001(4)
C12 0.052(4) 0.050(5) 0.040(4) 0.000(3) 0.009(3) -0.006(4)
C13 0.113(6) 0.090(6) 0.074(5) 0.020(4) 0.057(5) 0.013(5)
C14 0.082(5) 0.052(4) 0.064(5) 0.020(4) -0.004(4) -0.006(4)
C15 0.065(5) 0.071(5) 0.136(7) -0.033(5) 0.015(5) 0.009(4)

loop_
_atom_type_symbol
_atom_type_description
_atom_type_scat_dispersion_real
_atom_type_scat_dispersion_imag
_atom_type_scat_source
C C 0.0033 0.0016 'International Tables Vol C Tables 4.2.6.8 and 6.1.1.4'
H H 0.0000 0.0000 'International Tables Vol C Tables 4.2.6.8 and 6.1.1.4'
N N 0.0061 0.0033 'International Tables Vol C Tables 4.2.6.8 and 6.1.1.4'
O O 0.0106 0.0060 'International Tables Vol C Tables 4.2.6.8 and 6.1.1.4'
S S 0.1246 0.1234 'International Tables Vol C Tables 4.2.6.8 and 6.1.1.4'
Ag Ag -0.8971 1.1015 'International Tables Vol C Tables 4.2.6.8 and 6.1.1.4'

loop_
_geom_angle_atom_site_label_1
_geom_angle_atom_site_label_2
_geom_angle_atom_site_label_3
_geom_angle
_geom_angle_site_symmetry_1
_geom_angle_site_symmetry_3
_geom_angle_publ_flag
N2 Ag N1 171.52(16) . 15_656 ?
N2 Ag O2 57.51(13) . . ?
N1 Ag O2 121.76(13) 15_656 . ?
N2 Ag Ag 77.05(11) . 14_466 ?
N1 Ag Ag 99.38(11) 15_656 14_466 ?
O2 Ag Ag 128.03(7) . 14_466 ?
N2 Ag Ag 102.53(10) . 15_656 ?
N1 Ag Ag 85.00(12) 15_656 15_656 ?
O2 Ag Ag 122.01(8) . 15_656 ?
Ag Ag Ag 89.187(4) 14_466 15_656 ?
O1 S O2 116.2(2) . . ?
O1 S N2 113.1(2) . . ?
O2 S N2 103.2(2) . . ?
O1 S C7 107.8(3) . . ?
O2 S C7 107.3(2) . . ?
N2 S C7 108.8(2) . . ?
S O2 Ag 89.11(17) . . ?
C1 N1 C5 120.0(5) . . ?
C1 N1 Ag 115.8(4) . 14_466 ?
C5 N1 Ag 124.2(4) . 14_466 ?
C5 N2 S 120.0(4) . . ?
C5 N2 Ag 130.5(4) . . ?
S N2 Ag 108.1(2) . . ?
N1 C1 C2 122.2(5) . . ?
N1 C1 C6 117.6(5) . . ?
C2 C1 C6 120.2(5) . . ?
C3 C2 C1 118.1(5) . . ?
C4 C3 C2 120.4(5) . . ?
C3 C4 C5 119.5(5) . . ?
N1 C5 N2 115.0(5) . . ?
N1 C5 C4 119.6(5) . . ?
N2 C5 C4 125.3(5) . . ?
C8 C7 C12 120.0(5) . . ?
C8 C7 S 118.8(5) . . ?
C12 C7 S 121.0(5) . . ?
C7 C8 C9 118.9(6) . . ?
C7 C8 C14 124.6(6) . . ?
C9 C8 C14 116.5(6) . . ?
C10 C9 C8 122.4(6) . . ?
C11 C10 C9 117.2(6) . . ?
C11 C10 C15 121.7(7) . . ?
C9 C10 C15 121.1(7) . . ?
C10 C11 C12 124.2(6) . . ?
C11 C12 C7 117.2(5) . . ?
C11 C12 C13 116.7(6) . . ?
C7 C12 C13 126.1(6) . . ?

loop_
_geom_bond_atom_site_label_1
_geom_bond_atom_site_label_2
_geom_bond_distance
_geom_bond_site_symmetry_2
_geom_bond_publ_flag
Ag N2 2.144(4) . ?
Ag N1 2.147(4) 15_656 ?
Ag O2 2.730(4) . ?
Ag Ag 2.8834(7) 14_466 ?
Ag Ag 2.8834(7) 15_656 ?
S O1 1.433(3) . ?
S O2 1.436(3) . ?
S N2 1.623(4) . ?
S C7 1.798(5) . ?
N1 C1 1.347(6) . ?
N1 C5 1.350(6) . ?
N1 Ag 2.147(4) 14_466 ?
N2 C5 1.381(6) . ?
C1 C2 1.380(6) . ?
C1 C6 1.484(6) . ?
C2 C3 1.375(6) . ?
C3 C4 1.369(6) . ?
C4 C5 1.405(6) . ?
C7 C8 1.394(7) . ?
C7 C12 1.415(7) . ?
C8 C9 1.397(7) . ?
C8 C14 1.518(7) . ?
C9 C10 1.372(7) . ?
C10 C11 1.367(7) . ?
C10 C15 1.512(7) . ?
C11 C12 1.388(7) . ?
C12 C13 1.493(7) . ?
